data_7116471
loop_
_publ_author_name
'Khan, Imtiaz'
'Chidipudi, Suresh Reddy'
'Lam, Hon Wai'

_publ_section_title
;
 Synthesis of spiroindanes by palladium-catalyzed oxidative annulation of
 non- or weakly activated 1,3-dienes involving C-H functionalization.
;
_journal_issue 13
_journal_name_full 'Chemical communications (Cambridge, England)'
_journal_page_first 2613
_journal_page_last 2616
_journal_paper_doi 10.1039/c4cc09496d
_journal_volume 51
_journal_year 2015
_chemical_formula_moiety 'C24 H23 Cl O2'
_chemical_formula_sum 'C24 H23 Cl O2'
_chemical_formula_weight 378.87
_chemical_name_systematic
;
 ?
;
_space_group_crystal_system monoclinic
_space_group_IT_number 14
_space_group_name_Hall '-P 2yn'
_space_group_name_H-M_alt 'P 1 21/n 1'
_symmetry_space_group_name_Hall '-P 2yn'
_symmetry_space_group_name_H-M 'P 1 21/n 1'
_atom_sites_solution_hydrogens geom
_atom_sites_solution_primary iterative
_atom_sites_solution_secondary difmap
_audit_creation_date 2014-03-05
_audit_creation_method
;
Olex2 1.2
(compiled 2014.02.28 svn.r2899 for OlexSys, GUI svn.r4781)
;
_audit_update_record
;
2014-03-18 deposited with the CCDC.
2014-12-23 downloaded from the CCDC.
;
_cell_angle_alpha 90
_cell_angle_beta 97.180(3)
_cell_angle_gamma 90
_cell_formula_units_Z 4
_cell_length_a 12.4763(3)
_cell_length_b 6.01195(15)
_cell_length_c 26.1383(8)
_cell_measurement_reflns_used 6115
_cell_measurement_temperature 120(2)
_cell_measurement_theta_max 74.0780
_cell_measurement_theta_min 3.3910
_cell_volume 1945.18(9)
_computing_cell_refinement
;
CrysAlisPro, Agilent Technologies,
Version 1.171.37.31 (release 14-01-2014 CrysAlis171 .NET)
(compiled Jan 14 2014,18:38:05)
;
_computing_data_collection
;
CrysAlisPro, Agilent Technologies,
Version 1.171.37.31 (release 14-01-2014 CrysAlis171 .NET)
(compiled Jan 14 2014,18:38:05)
;
_computing_data_reduction
;
CrysAlisPro, Agilent Technologies,
Version 1.171.37.31 (release 14-01-2014 CrysAlis171 .NET)
(compiled Jan 14 2014,18:38:05)
;
_computing_molecular_graphics 'Olex2 (Dolomanov et al., 2009)'
_computing_publication_material 'Olex2 (Dolomanov et al., 2009)'
_computing_structure_refinement 'ShelXL (Sheldrick, 2008)'
_computing_structure_solution 'olex2.solve (Bourhis et al., 2013)'
_diffrn_ambient_temperature 120(2)
_diffrn_detector 'CCD area detector'
_diffrn_detector_area_resol_mean 10.3271
_diffrn_detector_type 'Agilent Diffraction Atlas detector'
_diffrn_measured_fraction_theta_full 1.000
_diffrn_measured_fraction_theta_max 0.980
_diffrn_measurement_device '\k-geometry diffractometer'
_diffrn_measurement_device_type 'GV1000, Atlas'
_diffrn_measurement_method '\w scans'
_diffrn_orient_matrix_UB_11 0.1081724000
_diffrn_orient_matrix_UB_12 -0.0771082000
_diffrn_orient_matrix_UB_13 -0.0165528000
_diffrn_orient_matrix_UB_21 0.0475897000
_diffrn_orient_matrix_UB_22 -0.0229881000
_diffrn_orient_matrix_UB_23 0.0570433000
_diffrn_orient_matrix_UB_31 -0.0390779000
_diffrn_orient_matrix_UB_32 -0.2433282000
_diffrn_orient_matrix_UB_33 -0.0002046000
_diffrn_radiation_collimation 'focusing mirrors'
_diffrn_radiation_monochromator mirror
_diffrn_radiation_probe x-ray
_diffrn_radiation_type CuK\a
_diffrn_radiation_wavelength 1.54184
_diffrn_reflns_av_R_equivalents 0.0293
_diffrn_reflns_av_unetI/netI 0.0254
_diffrn_reflns_Laue_measured_fraction_full 1.000
_diffrn_reflns_Laue_measured_fraction_max 0.980
_diffrn_reflns_limit_h_max 15
_diffrn_reflns_limit_h_min -15
_diffrn_reflns_limit_k_max 4
_diffrn_reflns_limit_k_min -7
_diffrn_reflns_limit_l_max 32
_diffrn_reflns_limit_l_min -32
_diffrn_reflns_number 13248
_diffrn_reflns_point_group_measured_fraction_full 1.000
_diffrn_reflns_point_group_measured_fraction_max 0.980
_diffrn_reflns_theta_full 67.684
_diffrn_reflns_theta_max 74.212
_diffrn_reflns_theta_min 3.408
_diffrn_source 'microfocus sealed tube'
_diffrn_source_target Cu
_diffrn_source_type 'Agilent Diffraction microfocus tube'
_exptl_absorpt_coefficient_mu 1.855
_exptl_absorpt_correction_T_max 0.993
_exptl_absorpt_correction_T_min 0.829
_exptl_absorpt_correction_type gaussian
_exptl_absorpt_process_details
;
CrysAlisPro, Agilent Technologies,
Version 1.171.37.31 (release 14-01-2014 CrysAlis171 .NET)
(compiled Jan 14 2014,18:38:05)
Numerical absorption correction based on gaussian integration over
            a multifaceted crystal model
Empirical absorption correction using spherical harmonics,
 implemented in SCALE3 ABSPACK scaling algorithm.
;
_exptl_crystal_colour 'clear colourless'
_exptl_crystal_colour_lustre clear
_exptl_crystal_colour_primary colourless
_exptl_crystal_density_diffrn 1.294
_exptl_crystal_description needle
_exptl_crystal_F_000 800
_exptl_crystal_recrystallization_method 'crystallised from a mixture of ethyl acetate and petroleum ether'
_exptl_crystal_size_max 0.9153
_exptl_crystal_size_mid 0.0591
_exptl_crystal_size_min 0.0175
_refine_diff_density_max 0.288
_refine_diff_density_min -0.352
_refine_diff_density_rms 0.044
_refine_ls_extinction_method none
_refine_ls_goodness_of_fit_ref 1.036
_refine_ls_hydrogen_treatment constr
_refine_ls_matrix_type full
_refine_ls_number_parameters 246
_refine_ls_number_reflns 3899
_refine_ls_number_restraints 0
_refine_ls_restrained_S_all 1.036
_refine_ls_R_factor_all 0.0385
_refine_ls_R_factor_gt 0.0331
_refine_ls_shift/su_max 0.001
_refine_ls_shift/su_mean 0.000
_refine_ls_structure_factor_coef Fsqd
_refine_ls_weighting_details 'w=1/[\s^2^(Fo^2^)+(0.0416P)^2^+0.7160P] where P=(Fo^2^+2Fc^2^)/3'
_refine_ls_weighting_scheme calc
_refine_ls_wR_factor_gt 0.0826
_refine_ls_wR_factor_ref 0.0865
_reflns_Friedel_coverage 0.000
_reflns_number_gt 3455
_reflns_number_total 3899
_reflns_threshold_expression 'I > 2\s(I)'
_cod_data_source_file c4cc09496d2.cif
_cod_data_source_block ikhwlb
_cod_database_code 7116471
_nottingham_internal_coll_name IKHWLB
_nottingham_internal_coll_number 13172
_nottingham_internal_coll_client IK/HWL
_nottingham_internal_coll_type custom
_nottingham_internal_coll_frame_time '25.0000, 100.0000'
_nottingham_internal_coll_frame_width 1.0000
_nottingham_internal_coll_frame_method 'omega scans'
_nottingham_internal_coll_user pczwl
_nottingham_internal_coll_date 24/01/2014
_nottingham_internal_coll_location NOTTS
_nottingham_internal_process_user pczwl
_nottingham_internal_process_date 27/01/2014
_nottingham_internal_solution_user pczwl
_nottingham_internal_solution_date 24/1/2014
_nottingham_internal_refinement_user pczwl
_nottingham_internal_refinement_date 27/1/2014
_nottingham_internal_validation_user pczwl
_nottingham_internal_validation_date 5/3/2014
_nottingham_internal_archive_date 5/3/2014
_shelxl_version_number 2013-4
_chemical_oxdiff_formula 'C24 H23 Cl O2'
_shelx_space_group_comment
;
The symmetry employed for this shelxl refinement is uniquely defined
by the following loop, which should always be used as a source of
symmetry information in preference to the above space-group names.
They are only intended as comments.
;
_reflns_odcompleteness_completeness 99.97
_reflns_odcompleteness_iscentric 1
_reflns_odcompleteness_theta 66.97
_olex2_refinement_description
;
1. Fixed Uiso
 At 1.2 times of:
  All C(H) groups, All C(H,H) groups
 At 1.5 times of:
  All C(H,H,H) groups
2.a Ternary CH refined with riding coordinates:
 C1(H1)
2.b Secondary CH2 refined with riding coordinates:
 C2(H2A,H2B), C12(H12A,H12B), C14(H14A,H14B)
2.c Aromatic/amide H refined with riding coordinates:
 C4(H4), C5(H5), C6(H6), C7(H7), C21(H21), C23(H23), C24(H24), C25(H25),
 C26(H26), C27(H27)
2.d Idealised Me refined as rotating group:
 C17(H17A,H17B,H17C), C18(H18A,H18B,H18C)
;
_olex2_computing_structure_refinement_long 'ShelXL (Sheldrick, 2008)'

loop_
_space_group_symop_operation_xyz
'x, y, z'
'-x+1/2, y+1/2, -z+1/2'
'-x, -y, -z'
'x-1/2, -y-1/2, z-1/2'

loop_
_atom_site_label
_atom_site_type_symbol
_atom_site_fract_x
_atom_site_fract_y
_atom_site_fract_z
_atom_site_U_iso_or_equiv
_atom_site_adp_type
_atom_site_occupancy
_atom_site_site_symmetry_order
_atom_site_calc_flag
_atom_site_refinement_flags_posn
C1 C 0.72708(10) 0.6916(2) 0.36088(5) 0.0176(3) Uani 1 1 d .
H1 H 0.7324 0.5380 0.3757 0.021 Uiso 1 1 calc R
C2 C 0.79298(11) 0.7000(2) 0.31418(5) 0.0215(3) Uani 1 1 d .
H2A H 0.8390 0.5663 0.3134 0.026 Uiso 1 1 calc R
H2B H 0.7442 0.7091 0.2813 0.026 Uiso 1 1 calc R
C3 C 0.86091(10) 0.9058(2) 0.32238(5) 0.0200(3) Uani 1 1 d .
C4 C 0.92640(11) 1.0006(2) 0.28879(6) 0.0255(3) Uani 1 1 d .
H4 H 0.9294 0.9386 0.2556 0.031 Uiso 1 1 calc R
C5 C 0.98711(11) 1.1869(3) 0.30461(6) 0.0291(3) Uani 1 1 d .
H5 H 1.0318 1.2529 0.2820 0.035 Uiso 1 1 calc R
C6 C 0.98340(11) 1.2784(2) 0.35319(6) 0.0275(3) Uani 1 1 d .
H6 H 1.0258 1.4056 0.3635 0.033 Uiso 1 1 calc R
C7 C 0.91773(10) 1.1842(2) 0.38683(6) 0.0224(3) Uani 1 1 d .
H7 H 0.9150 1.2458 0.4201 0.027 Uiso 1 1 calc R
C8 C 0.85636(10) 0.9985(2) 0.37067(5) 0.0179(3) Uani 1 1 d .
C9 C 0.78814(10) 0.8594(2) 0.40224(5) 0.0165(2) Uani 1 1 d .
C10 C 0.86382(11) 0.7181(2) 0.44162(5) 0.0190(3) Uani 1 1 d .
O11 O 0.95790(8) 0.69400(17) 0.43606(4) 0.0278(2) Uani 1 1 d .
C12 C 0.81472(12) 0.6103(2) 0.48549(5) 0.0242(3) Uani 1 1 d .
H12A H 0.8734 0.5544 0.5113 0.029 Uiso 1 1 calc R
H12B H 0.7707 0.4811 0.4720 0.029 Uiso 1 1 calc R
C13 C 0.74325(12) 0.7706(2) 0.51216(5) 0.0248(3) Uani 1 1 d .
C14 C 0.65587(11) 0.8636(2) 0.47085(5) 0.0228(3) Uani 1 1 d .
H14A H 0.6120 0.7396 0.4544 0.027 Uiso 1 1 calc R
H14B H 0.6073 0.9638 0.4873 0.027 Uiso 1 1 calc R
C15 C 0.70747(10) 0.9897(2) 0.43043(5) 0.0177(3) Uani 1 1 d .
O16 O 0.68840(8) 1.18441(15) 0.42159(4) 0.0238(2) Uani 1 1 d .
C17 C 0.81130(14) 0.9624(3) 0.53768(6) 0.0312(3) Uani 1 1 d .
H17A H 0.7639 1.0700 0.5519 0.047 Uiso 1 1 calc GR
H17B H 0.8499 1.0359 0.5119 0.047 Uiso 1 1 calc GR
H17C H 0.8636 0.9037 0.5655 0.047 Uiso 1 1 calc GR
C18 C 0.68908(16) 0.6422(3) 0.55245(7) 0.0400(4) Uani 1 1 d .
H18A H 0.6459 0.5204 0.5356 0.060 Uiso 1 1 calc GR
H18B H 0.6421 0.7427 0.5690 0.060 Uiso 1 1 calc GR
H18C H 0.7446 0.5812 0.5785 0.060 Uiso 1 1 calc GR
C19 C 0.60965(10) 0.7447(2) 0.34502(5) 0.0174(3) Uani 1 1 d .
Cl20 Cl 0.58483(2) 0.99648(5) 0.31177(2) 0.02207(10) Uani 1 1 d .
C21 C 0.52929(10) 0.6062(2) 0.35184(5) 0.0183(3) Uani 1 1 d .
H21 H 0.5503 0.4707 0.3689 0.022 Uiso 1 1 calc R
C22 C 0.41198(10) 0.6341(2) 0.33651(5) 0.0189(3) Uani 1 1 d .
C23 C 0.35635(11) 0.8256(2) 0.34788(5) 0.0236(3) Uani 1 1 d .
H23 H 0.3947 0.9467 0.3649 0.028 Uiso 1 1 calc R
C24 C 0.24487(12) 0.8407(2) 0.33450(6) 0.0269(3) Uani 1 1 d .
H24 H 0.2075 0.9711 0.3427 0.032 Uiso 1 1 calc R
C25 C 0.18838(11) 0.6657(3) 0.30926(6) 0.0265(3) Uani 1 1 d .
H25 H 0.1124 0.6761 0.3002 0.032 Uiso 1 1 calc R
C26 C 0.24299(11) 0.4757(2) 0.29733(6) 0.0258(3) Uani 1 1 d .
H26 H 0.2046 0.3568 0.2795 0.031 Uiso 1 1 calc R
C27 C 0.35385(11) 0.4588(2) 0.31151(5) 0.0213(3) Uani 1 1 d .
H27 H 0.3904 0.3264 0.3041 0.026 Uiso 1 1 calc R

loop_
_atom_site_aniso_label
_atom_site_aniso_U_11
_atom_site_aniso_U_22
_atom_site_aniso_U_33
_atom_site_aniso_U_23
_atom_site_aniso_U_13
_atom_site_aniso_U_12
C1 0.0179(6) 0.0122(5) 0.0218(6) -0.0004(5) -0.0008(5) 0.0003(5)
C2 0.0217(6) 0.0202(6) 0.0224(6) -0.0009(5) 0.0020(5) 0.0036(5)
C3 0.0147(6) 0.0206(6) 0.0243(6) 0.0050(5) 0.0002(5) 0.0049(5)
C4 0.0176(6) 0.0325(8) 0.0267(7) 0.0084(6) 0.0040(5) 0.0072(5)
C5 0.0159(6) 0.0343(8) 0.0376(8) 0.0176(6) 0.0059(6) 0.0028(6)
C6 0.0169(6) 0.0218(6) 0.0428(8) 0.0118(6) -0.0003(6) -0.0023(5)
C7 0.0178(6) 0.0171(6) 0.0313(7) 0.0048(5) -0.0005(5) 0.0003(5)
C8 0.0142(6) 0.0144(6) 0.0249(6) 0.0049(5) 0.0010(5) 0.0016(4)
C9 0.0161(6) 0.0117(5) 0.0208(6) 0.0011(5) -0.0009(5) -0.0015(4)
C10 0.0212(6) 0.0114(5) 0.0227(6) -0.0010(5) -0.0037(5) -0.0014(5)
O11 0.0192(5) 0.0251(5) 0.0376(6) 0.0069(4) -0.0027(4) 0.0024(4)
C12 0.0321(7) 0.0156(6) 0.0240(7) 0.0044(5) -0.0004(6) 0.0011(5)
C13 0.0324(7) 0.0208(6) 0.0210(6) 0.0025(5) 0.0024(6) -0.0001(6)
C14 0.0225(6) 0.0232(6) 0.0230(7) -0.0002(5) 0.0039(5) -0.0021(5)
C15 0.0163(6) 0.0163(6) 0.0192(6) -0.0020(5) -0.0028(5) -0.0019(5)
O16 0.0269(5) 0.0157(4) 0.0284(5) -0.0002(4) 0.0016(4) 0.0036(4)
C17 0.0401(9) 0.0271(7) 0.0238(7) -0.0034(6) -0.0064(6) 0.0033(6)
C18 0.0547(11) 0.0369(9) 0.0307(8) 0.0095(7) 0.0147(8) 0.0017(8)
C19 0.0203(6) 0.0123(5) 0.0188(6) 0.0000(5) -0.0010(5) 0.0027(5)
Cl20 0.02215(17) 0.01542(16) 0.02736(17) 0.00478(11) -0.00194(12) 0.00150(11)
C21 0.0204(6) 0.0141(6) 0.0201(6) -0.0003(5) 0.0009(5) 0.0016(5)
C22 0.0188(6) 0.0187(6) 0.0195(6) 0.0026(5) 0.0036(5) -0.0005(5)
C23 0.0246(7) 0.0216(6) 0.0246(7) -0.0017(5) 0.0029(5) 0.0016(5)
C24 0.0249(7) 0.0264(7) 0.0303(7) 0.0038(6) 0.0070(6) 0.0083(6)
C25 0.0161(6) 0.0334(8) 0.0302(7) 0.0086(6) 0.0042(5) 0.0018(5)
C26 0.0195(7) 0.0272(7) 0.0307(7) 0.0014(6) 0.0033(6) -0.0052(5)
C27 0.0197(6) 0.0184(6) 0.0263(7) 0.0010(5) 0.0046(5) -0.0007(5)

loop_
_atom_type_symbol
_atom_type_description
_atom_type_scat_dispersion_real
_atom_type_scat_dispersion_imag
_atom_type_scat_source
C C 0.0181 0.0091 'International Tables Vol C Tables 4.2.6.8 and 6.1.1.4'
H H 0.0000 0.0000 'International Tables Vol C Tables 4.2.6.8 and 6.1.1.4'
O O 0.0492 0.0322 'International Tables Vol C Tables 4.2.6.8 and 6.1.1.4'
Cl Cl 0.3639 0.7018 'International Tables Vol C Tables 4.2.6.8 and 6.1.1.4'

loop_
_exptl_crystal_face_index_h
_exptl_crystal_face_index_k
_exptl_crystal_face_index_l
_exptl_crystal_face_perp_dist
_exptl_oxdiff_crystal_face_indexfrac_h
_exptl_oxdiff_crystal_face_indexfrac_k
_exptl_oxdiff_crystal_face_indexfrac_l
_exptl_oxdiff_crystal_face_x
_exptl_oxdiff_crystal_face_y
_exptl_oxdiff_crystal_face_z
-2 0 1 0.0038 -2.0001 0.0003 1.0026 -0.2330 -0.0380 0.0779
2 0 -1 0.0138 2.0001 -0.0003 -1.0026 0.2330 0.0380 -0.0779
0 0 1 0.0295 0.0001 -0.0000 0.9995 -0.0165 0.0570 -0.0002
0 0 -1 0.0295 -0.0001 0.0000 -0.9995 0.0165 -0.0570 0.0002
-3 -4 1 0.4083 -2.9972 -3.9979 1.0069 -0.0326 0.0067 1.0897
1 2 -1 0.4579 0.9985 1.9990 -1.0024 -0.0295 -0.0556 -0.5252
-1 0 -1 0.0119 -1.0003 0.0002 -0.9979 -0.0917 -0.1045 0.0393
1 0 1 0.0219 1.0003 -0.0002 0.9979 0.0917 0.1045 -0.0393

loop_
_geom_angle_atom_site_label_1
_geom_angle_atom_site_label_2
_geom_angle_atom_site_label_3
_geom_angle
C2 C1 H1 108.5
C2 C1 C9 104.82(10)
C9 C1 H1 108.5
C19 C1 H1 108.5
C19 C1 C2 111.61(11)
C19 C1 C9 114.65(10)
C1 C2 H2A 110.7
C1 C2 H2B 110.7
H2A C2 H2B 108.8
C3 C2 C1 105.04(10)
C3 C2 H2A 110.7
C3 C2 H2B 110.7
C4 C3 C2 127.77(13)
C8 C3 C2 112.01(11)
C8 C3 C4 120.18(13)
C3 C4 H4 120.5
C5 C4 C3 118.94(14)
C5 C4 H4 120.5
C4 C5 H5 119.6
C4 C5 C6 120.87(13)
C6 C5 H5 119.6
C5 C6 H6 119.8
C5 C6 C7 120.31(13)
C7 C6 H6 119.8
C6 C7 H7 120.7
C8 C7 C6 118.64(14)
C8 C7 H7 120.7
C3 C8 C7 121.04(12)
C3 C8 C9 111.37(11)
C7 C8 C9 127.29(12)
C8 C9 C1 103.50(10)
C8 C9 C10 109.06(10)
C8 C9 C15 115.32(10)
C10 C9 C1 107.49(9)
C15 C9 C1 111.15(10)
C15 C9 C10 109.90(10)
O11 C10 C9 120.18(12)
O11 C10 C12 122.09(12)
C12 C10 C9 117.71(11)
C10 C12 H12A 109.0
C10 C12 H12B 109.0
C10 C12 C13 112.83(11)
H12A C12 H12B 107.8
C13 C12 H12A 109.0
C13 C12 H12B 109.0
C12 C13 C14 108.01(11)
C17 C13 C12 110.33(12)
C17 C13 C14 109.70(12)
C18 C13 C12 109.07(12)
C18 C13 C14 109.32(13)
C18 C13 C17 110.37(13)
C13 C14 H14A 109.6
C13 C14 H14B 109.6
H14A C14 H14B 108.1
C15 C14 C13 110.28(11)
C15 C14 H14A 109.6
C15 C14 H14B 109.6
C14 C15 C9 116.28(10)
O16 C15 C9 121.79(12)
O16 C15 C14 121.91(12)
C13 C17 H17A 109.5
C13 C17 H17B 109.5
C13 C17 H17C 109.5
H17A C17 H17B 109.5
H17A C17 H17C 109.5
H17B C17 H17C 109.5
C13 C18 H18A 109.5
C13 C18 H18B 109.5
C13 C18 H18C 109.5
H18A C18 H18B 109.5
H18A C18 H18C 109.5
H18B C18 H18C 109.5
C1 C19 Cl20 115.14(9)
C21 C19 C1 123.59(11)
C21 C19 Cl20 121.10(10)
C19 C21 H21 115.5
C19 C21 C22 129.00(12)
C22 C21 H21 115.5
C23 C22 C21 122.54(12)
C27 C22 C21 118.73(12)
C27 C22 C23 118.68(12)
C22 C23 H23 119.8
C24 C23 C22 120.48(13)
C24 C23 H23 119.8
C23 C24 H24 119.9
C25 C24 C23 120.14(13)
C25 C24 H24 119.9
C24 C25 H25 120.1
C26 C25 C24 119.84(13)
C26 C25 H25 120.1
C25 C26 H26 120.0
C25 C26 C27 120.06(14)
C27 C26 H26 120.0
C22 C27 H27 119.6
C26 C27 C22 120.78(13)
C26 C27 H27 119.6

loop_
_geom_bond_atom_site_label_1
_geom_bond_atom_site_label_2
_geom_bond_distance
C1 H1 1.0000
C1 C2 1.5555(17)
C1 C9 1.6001(17)
C1 C19 1.5062(17)
C2 H2A 0.9900
C2 H2B 0.9900
C2 C3 1.4998(19)
C3 C4 1.3940(19)
C3 C8 1.3873(19)
C4 H4 0.9500
C4 C5 1.386(2)
C5 H5 0.9500
C5 C6 1.390(2)
C6 H6 0.9500
C6 C7 1.3946(19)
C7 H7 0.9500
C7 C8 1.3893(18)
C8 C9 1.5102(17)
C9 C10 1.5588(17)
C9 C15 1.5347(17)
C10 O11 1.2093(17)
C10 C12 1.5116(18)
C12 H12A 0.9900
C12 H12B 0.9900
C12 C13 1.5381(19)
C13 C14 1.540(2)
C13 C17 1.534(2)
C13 C18 1.530(2)
C14 H14A 0.9900
C14 H14B 0.9900
C14 C15 1.5084(18)
C15 O16 1.2112(16)
C17 H17A 0.9800
C17 H17B 0.9800
C17 H17C 0.9800
C18 H18A 0.9800
C18 H18B 0.9800
C18 H18C 0.9800
C19 Cl20 1.7537(12)
C19 C21 1.3320(18)
C21 H21 0.9500
C21 C22 1.4779(18)
C22 C23 1.3955(19)
C22 C27 1.3946(19)
C23 H23 0.9500
C23 C24 1.394(2)
C24 H24 0.9500
C24 C25 1.386(2)
C25 H25 0.9500
C25 C26 1.386(2)
C26 H26 0.9500
C26 C27 1.390(2)
C27 H27 0.9500

loop_
_geom_torsion_atom_site_label_1
_geom_torsion_atom_site_label_2
_geom_torsion_atom_site_label_3
_geom_torsion_atom_site_label_4
_geom_torsion
C1 C2 C3 C4 -173.05(12)
C1 C2 C3 C8 9.22(14)
C1 C9 C10 O11 95.53(14)
C1 C9 C10 C12 -83.10(13)
C1 C9 C15 C14 75.30(14)
C1 C9 C15 O16 -106.48(14)
C1 C19 C21 C22 -177.59(12)
C2 C1 C9 C8 17.64(12)
C2 C1 C9 C10 -97.69(11)
C2 C1 C9 C15 142.01(10)
C2 C1 C19 Cl20 -53.91(13)
C2 C1 C19 C21 121.29(13)
C2 C3 C4 C5 -177.04(13)
C2 C3 C8 C7 176.89(11)
C2 C3 C8 C9 2.64(15)
C3 C4 C5 C6 0.2(2)
C3 C8 C9 C1 -12.89(13)
C3 C8 C9 C10 101.31(12)
C3 C8 C9 C15 -134.50(11)
C4 C3 C8 C7 -1.03(19)
C4 C3 C8 C9 -175.29(11)
C4 C5 C6 C7 -0.3(2)
C5 C6 C7 C8 -0.2(2)
C6 C7 C8 C3 0.84(19)
C6 C7 C8 C9 174.11(12)
C7 C8 C9 C1 173.29(12)
C7 C8 C9 C10 -72.50(15)
C7 C8 C9 C15 51.69(17)
C8 C3 C4 C5 0.52(19)
C8 C9 C10 O11 -16.05(16)
C8 C9 C10 C12 165.32(11)
C8 C9 C15 C14 -167.32(11)
C8 C9 C15 O16 10.91(18)
C9 C1 C2 C3 -16.37(13)
C9 C1 C19 Cl20 65.06(13)
C9 C1 C19 C21 -119.74(13)
C9 C10 C12 C13 -46.64(16)
C10 C9 C15 C14 -43.57(14)
C10 C9 C15 O16 134.65(13)
C10 C12 C13 C14 56.11(15)
C10 C12 C13 C17 -63.78(15)
C10 C12 C13 C18 174.83(13)
O11 C10 C12 C13 134.76(14)
C12 C13 C14 C15 -61.03(14)
C13 C14 C15 C9 57.56(15)
C13 C14 C15 O16 -120.66(14)
C15 C9 C10 O11 -143.37(12)
C15 C9 C10 C12 38.00(14)
C17 C13 C14 C15 59.26(15)
C18 C13 C14 C15 -179.59(12)
C19 C1 C2 C3 108.29(12)
C19 C1 C9 C8 -105.08(12)
C19 C1 C9 C10 139.59(11)
C19 C1 C9 C15 19.28(14)
C19 C21 C22 C23 -49.8(2)
C19 C21 C22 C27 132.78(15)
Cl20 C19 C21 C22 -2.7(2)
C21 C22 C23 C24 -177.35(13)
C21 C22 C27 C26 178.65(12)
C22 C23 C24 C25 -0.6(2)
C23 C22 C27 C26 1.1(2)
C23 C24 C25 C26 0.0(2)
C24 C25 C26 C27 1.2(2)
C25 C26 C27 C22 -1.8(2)
C27 C22 C23 C24 0.1(2)
